data_2000341
loop_
_publ_author_name
'Effenberger, H.'

_publ_section_title
;
 Structure refinement of Co~3~(OH)~2~(PO~3~OH)~2~ and
 Co[PO~2~(OH)~2~]~2~.2H~2~O
;
_journal_issue 12
_journal_name_full 'Acta Crystallographica Section C'
_journal_page_first 2104
_journal_page_last 2107
_journal_paper_doi 10.1107/S0108270192002920
_journal_volume 48
_journal_year 1992
_chemical_formula_sum 'Co3 H4 O10 P2'
_chemical_formula_weight 402.77
_symmetry_cell_setting monoclinic
_symmetry_space_group_name_Hall '-P 2ybc'
_symmetry_space_group_name_H-M 'P 1 21/c 1'
_cell_angle_alpha 90
_cell_angle_beta 117.88(2)
_cell_angle_gamma 90
_cell_formula_units_Z 2
_cell_length_a 7.524(2)
_cell_length_b 7.512(2)
_cell_length_c 7.395(2)
_cell_volume 369.45(18)
_diffrn_radiation_type Mo
_diffrn_radiation_wavelength 0.71073
_exptl_absorpt_coefficient_mu 6.9
_exptl_crystal_density_diffrn 3.621
_exptl_crystal_F_000 390
_cod_data_source_file bx0567.cif
_cod_data_source_block bx0567a
_cod_original_cell_volume 369.45
_cod_original_formula_sum 'H4 Co3 O10 P2'
_cod_database_code 2000341

loop_
_atom_site_label
_atom_site_fract_x
_atom_site_fract_y
_atom_site_fract_z
_atom_site_U_iso_or_equiv
Co(1) .0 .0 .0 .00970(10)
Co(2) .74331(3) .27465(3) .01793(3) .01030(10)
P .23456(6) .38207(5) .23612(5) .00860(10)
O(1) .1830(2) .5145(2) .3587(2) .0136(5)
O(2) .3262(2) .4715(2) .1138(2) .0118(5)
O(3) .0563(2) .2651(2) .1061(2) .0135(5)
O(h4) .4096(2) .2545(2) .3912(2) .0139(5)
O(h5) .7456(2) .3694(2) .2756(2) .0112(5)
H(h1) .382(5) .196(4) .459(5) .051(9)
H(h2) .664(4) .427(3) .253(3) .010(5)
